data_7225756
loop_
_publ_author_name
'HEDIDI, Madani'
'Erb, William'
'LASSAGNE, Frederic'
'Halauko, Yury'
'Ivashkevich, Oleg A.'
'Matulis, Vadim E.'
'Roisnel, Thierry'
'Bentabed-Ababsa, Ghenia'
'Mongin, Florence'

_publ_section_title
;
 Functionalization of pyridyl ketones using deprotolithiation-in situ
 zincation
;
_journal_name_full 'RSC Adv.'
_journal_paper_doi 10.1039/C6RA11370B
_journal_year 2016
_chemical_compound_source 'synthesis as described'
_chemical_formula_moiety 'C26 H16 O2'
_chemical_formula_sum 'C26 H16 O2'
_chemical_formula_weight 360.39
_chemical_name_systematic
;
 ?
;
_space_group_IT_number 14
_symmetry_cell_setting monoclinic
_symmetry_Int_Tables_number 14
_symmetry_space_group_name_Hall '-P 2ybc'
_symmetry_space_group_name_H-M 'P 1 21/c 1'
_atom_sites_solution_hydrogens geom
_atom_sites_solution_primary direct
_atom_sites_solution_secondary difmap
_audit_conform_dict_location ftp://ftp.iucr.org/pub/cif_core.dic
_audit_conform_dict_name cif_core.dic
_audit_conform_dict_version 2.3
_audit_creation_date 2015-03-09T19:03:08-00:00
_audit_creation_method 'WinGX routine CIF_UPDATE'
_audit_update_record
;
2016-04-18 deposited with the CCDC.
2016-06-27 downloaded from the CCDC.
;
_cell_angle_alpha 90
_cell_angle_beta 100.614(2)
_cell_angle_gamma 90
_cell_formula_units_Z 4
_cell_length_a 8.1791(3)
_cell_length_b 15.1330(9)
_cell_length_c 14.8514(10)
_cell_measurement_reflns_used 2668
_cell_measurement_temperature 150(2)
_cell_measurement_theta_max 24.54
_cell_measurement_theta_min 2.69
_cell_measurement_wavelength 0.71073
_cell_volume 1806.77(18)
_computing_cell_refinement 'Bruker APEX2 (Bruker, 2006)'
_computing_data_collection 'Bruker APEX2 (Bruker, 2006)'
_computing_data_reduction 'Bruker APEX2 (Bruker, 2006)'
_computing_molecular_graphics 'Ortep-3 for Windows (Farrugia, 1997)'
_computing_publication_material
;
          WinGX publication routines (Farrugia, 2012),
          CRYSCALc (T. Roisnel, local program, 2014)
;
_computing_structure_refinement 'SHELXL-97 (Sheldrick, 1997)'
_computing_structure_solution 'SIR97 (Altomare et al., 1999)'
_diffrn_ambient_temperature 150(2)
_diffrn_detector 'CCD plate'
_diffrn_measured_fraction_theta_full 0.999
_diffrn_measured_fraction_theta_max 0.999
_diffrn_measurement_device_type 'APEXII, Bruker-AXS'
_diffrn_measurement_method 'CCD rotation images, thin slices'
_diffrn_radiation_monochromator graphite
_diffrn_radiation_probe x-ray
_diffrn_radiation_type MoK\a
_diffrn_radiation_wavelength 0.71073
_diffrn_reflns_av_R_equivalents 0.0522
_diffrn_reflns_av_unetI/netI 0.0556
_diffrn_reflns_limit_h_max 10
_diffrn_reflns_limit_h_min -8
_diffrn_reflns_limit_k_max 19
_diffrn_reflns_limit_k_min -19
_diffrn_reflns_limit_l_max 19
_diffrn_reflns_limit_l_min -19
_diffrn_reflns_number 16086
_diffrn_reflns_theta_full 27.48
_diffrn_reflns_theta_max 27.48
_diffrn_reflns_theta_min 2.98
_exptl_absorpt_coefficient_mu 0.083
_exptl_absorpt_correction_T_max 0.986
_exptl_absorpt_correction_T_min 0.914
_exptl_absorpt_correction_type multi-scan
_exptl_absorpt_process_details
;
  [Sheldrick, G.M. (2002). SADABS Bruker AXS Inc., Madison, Wisconsin, USA]
;
_exptl_crystal_colour yellow
_exptl_crystal_density_diffrn 1.325
_exptl_crystal_density_method 'not measured'
_exptl_crystal_description block
_exptl_crystal_F_000 752
_exptl_crystal_size_max 0.53
_exptl_crystal_size_mid 0.4
_exptl_crystal_size_min 0.17
_refine_diff_density_max 0.79
_refine_diff_density_min -0.226
_refine_diff_density_rms 0.048
_refine_ls_extinction_method none
_refine_ls_goodness_of_fit_ref 1.045
_refine_ls_hydrogen_treatment mixed
_refine_ls_matrix_type full
_refine_ls_number_parameters 256
_refine_ls_number_reflns 4140
_refine_ls_number_restraints 0
_refine_ls_restrained_S_all 1.045
_refine_ls_R_factor_all 0.0805
_refine_ls_R_factor_gt 0.0541
_refine_ls_shift/su_max 0.027
_refine_ls_shift/su_mean 0.001
_refine_ls_structure_factor_coef Fsqd
_refine_ls_weighting_details 'calc w=1/[\s^2^(Fo^2^)+(0.0609P)^2^+0.3171P] where P=(Fo^2^+2Fc^2^)/3'
_refine_ls_weighting_scheme calc
_refine_ls_wR_factor_gt 0.1243
_refine_ls_wR_factor_ref 0.1374
_reflns_number_gt 2969
_reflns_number_total 4140
_reflns_threshold_expression >2sigma(I)
_cod_data_source_file c6ra11370b2.cif
_cod_data_source_block HM110
_cod_original_sg_symbol_H-M 'P 21/c'
_cod_database_code 7225756

loop_
_symmetry_equiv_pos_as_xyz
'x, y, z'
'-x, y+1/2, -z+1/2'
'-x, -y, -z'
'x, -y-1/2, z-1/2'

loop_
_atom_site_label
_atom_site_type_symbol
_atom_site_fract_x
_atom_site_fract_y
_atom_site_fract_z
_atom_site_U_iso_or_equiv
_atom_site_adp_type
_atom_site_occupancy
_atom_site_symmetry_multiplicity
_atom_site_calc_flag
_atom_site_refinement_flags
C1 C 0.6242(2) 0.77085(11) 0.54091(11) 0.0237(4) Uani 1 1 d .
C2 C 0.5703(2) 0.84322(11) 0.47071(12) 0.0254(4) Uani 1 1 d .
C3 C 0.6579(2) 0.87717(12) 0.40687(12) 0.0301(4) Uani 1 1 d .
H3 H 0.764 0.8543 0.4019 0.036 Uiso 1 1 calc R
C4 C 0.5868(3) 0.94535(12) 0.35052(13) 0.0345(5) Uani 1 1 d .
H4 H 0.6454 0.9698 0.3068 0.041 Uiso 1 1 calc R
C5 C 0.4318(3) 0.97827(12) 0.35716(13) 0.0358(5) Uani 1 1 d .
H5 H 0.3851 1.0248 0.3177 0.043 Uiso 1 1 calc R
C6 C 0.3434(2) 0.94436(12) 0.42057(13) 0.0324(4) Uani 1 1 d .
H6 H 0.2366 0.9669 0.4247 0.039 Uiso 1 1 calc R
C7 C 0.4143(2) 0.87676(11) 0.47789(12) 0.0256(4) Uani 1 1 d .
C8 C 0.3573(2) 0.83142(12) 0.55445(12) 0.0271(4) Uani 1 1 d .
C9 C 0.2126(2) 0.84091(13) 0.59042(13) 0.0343(5) Uani 1 1 d .
H9 H 0.128 0.881 0.5638 0.041 Uiso 1 1 calc R
C10 C 0.1946(3) 0.79050(13) 0.66602(14) 0.0375(5) Uani 1 1 d .
H10 H 0.0967 0.7965 0.6914 0.045 Uiso 1 1 calc R
C11 C 0.3169(2) 0.73161(13) 0.70524(13) 0.0364(5) Uani 1 1 d .
H11 H 0.3014 0.6974 0.7567 0.044 Uiso 1 1 calc R
C12 C 0.4619(2) 0.72207(12) 0.67005(12) 0.0314(4) Uani 1 1 d .
H12 H 0.5465 0.6823 0.6974 0.038 Uiso 1 1 calc R
C13 C 0.4805(2) 0.77173(11) 0.59440(11) 0.0250(4) Uani 1 1 d .
C14 C 0.6301(2) 0.67960(11) 0.49628(11) 0.0220(4) Uani 1 1 d .
C15 C 0.5297(2) 0.66445(11) 0.41071(11) 0.0248(4) Uani 1 1 d .
H15 H 0.4616 0.7112 0.3823 0.03 Uiso 1 1 calc R
C16 C 0.5256(2) 0.58410(12) 0.36588(12) 0.0285(4) Uani 1 1 d .
H16 H 0.4552 0.5771 0.3079 0.034 Uiso 1 1 calc R
C17 C 0.6224(2) 0.51364(12) 0.40421(12) 0.0272(4) Uani 1 1 d .
H17 H 0.621 0.4588 0.373 0.033 Uiso 1 1 calc R
C18 C 0.7208(2) 0.52590(11) 0.48916(12) 0.0250(4) Uani 1 1 d .
C19 C 0.7250(2) 0.60767(11) 0.53596(11) 0.0235(4) Uani 1 1 d .
C20 C 0.8380(2) 0.59538(12) 0.62680(12) 0.0280(4) Uani 1 1 d .
C21 C 0.9029(2) 0.50341(12) 0.62783(13) 0.0303(4) Uani 1 1 d .
C22 C 1.0153(2) 0.46060(14) 0.69481(15) 0.0404(5) Uani 1 1 d .
H22 H 1.0619 0.4891 0.7507 0.048 Uiso 1 1 calc R
C23 C 1.0573(3) 0.37370(15) 0.67670(17) 0.0460(6) Uani 1 1 d .
H23 H 1.1356 0.3426 0.7206 0.055 Uiso 1 1 calc R
C24 C 0.9867(3) 0.33229(14) 0.59603(17) 0.0453(6) Uani 1 1 d .
H24 H 1.016 0.2728 0.5859 0.054 Uiso 1 1 calc R
C25 C 0.8734(2) 0.37595(13) 0.52908(14) 0.0355(5) Uani 1 1 d .
H25 H 0.8254 0.3471 0.4737 0.043 Uiso 1 1 calc R
C26 C 0.8330(2) 0.46236(12) 0.54560(13) 0.0287(4) Uani 1 1 d .
O1 O 0.77991(15) 0.79649(9) 0.59369(9) 0.0326(3) Uani 1 1 d .
H1 H 0.814(3) 0.7521(15) 0.6376(16) 0.049 Uiso 1 1 d .
O2 O 0.87056(16) 0.64864(9) 0.69023(9) 0.0388(4) Uani 1 1 d .

loop_
_atom_site_aniso_label
_atom_site_aniso_U_11
_atom_site_aniso_U_22
_atom_site_aniso_U_33
_atom_site_aniso_U_23
_atom_site_aniso_U_13
_atom_site_aniso_U_12
C1 0.0249(9) 0.0247(9) 0.0203(9) -0.0025(7) 0.0008(7) -0.0008(7)
C2 0.0317(10) 0.0208(9) 0.0233(9) -0.0041(7) 0.0043(7) -0.0027(7)
C3 0.0375(11) 0.0265(9) 0.0278(10) -0.0025(8) 0.0101(8) -0.0018(8)
C4 0.0513(13) 0.0253(10) 0.0281(10) 0.0010(8) 0.0105(9) -0.0051(9)
C5 0.0508(13) 0.0253(10) 0.0290(10) 0.0031(8) 0.0017(9) 0.0021(9)
C6 0.0353(11) 0.0287(10) 0.0314(10) -0.0039(8) 0.0013(8) 0.0035(8)
C7 0.0297(9) 0.0226(9) 0.0237(9) -0.0056(7) 0.0025(7) -0.0003(7)
C8 0.0305(10) 0.0250(9) 0.0259(9) -0.0080(7) 0.0052(8) -0.0022(8)
C9 0.0318(10) 0.0343(11) 0.0377(11) -0.0110(9) 0.0089(8) -0.0018(9)
C10 0.0374(11) 0.0417(12) 0.0377(11) -0.0164(9) 0.0178(9) -0.0087(9)
C11 0.0480(12) 0.0390(11) 0.0248(10) -0.0053(8) 0.0136(9) -0.0106(10)
C12 0.0407(11) 0.0318(10) 0.0217(9) -0.0035(8) 0.0057(8) -0.0031(8)
C13 0.0302(9) 0.0255(9) 0.0195(9) -0.0076(7) 0.0052(7) -0.0064(7)
C14 0.0209(8) 0.0248(9) 0.0211(9) -0.0007(7) 0.0057(7) -0.0022(7)
C15 0.0248(9) 0.0264(9) 0.0230(9) 0.0001(7) 0.0041(7) 0.0030(7)
C16 0.0278(9) 0.0327(10) 0.0252(9) -0.0053(8) 0.0054(7) -0.0030(8)
C17 0.0306(10) 0.0232(9) 0.0299(10) -0.0047(8) 0.0117(8) -0.0022(8)
C18 0.0222(9) 0.0248(9) 0.0310(10) 0.0022(7) 0.0125(7) -0.0014(7)
C19 0.0207(8) 0.0273(9) 0.0234(9) 0.0029(7) 0.0065(7) -0.0021(7)
C20 0.0238(9) 0.0337(10) 0.0270(10) 0.0049(8) 0.0061(7) -0.0041(8)
C21 0.0242(9) 0.0349(10) 0.0335(10) 0.0120(8) 0.0101(8) 0.0017(8)
C22 0.0321(11) 0.0505(13) 0.0402(12) 0.0194(10) 0.0110(9) 0.0040(10)
C23 0.0339(11) 0.0521(14) 0.0556(15) 0.0338(12) 0.0179(10) 0.0123(10)
C24 0.0395(12) 0.0370(12) 0.0658(16) 0.0211(11) 0.0269(11) 0.0106(10)
C25 0.0343(10) 0.0300(10) 0.0464(12) 0.0086(9) 0.0185(9) 0.0030(8)
C26 0.0245(9) 0.0303(10) 0.0347(11) 0.0080(8) 0.0147(8) 0.0000(8)
O1 0.0292(7) 0.0309(7) 0.0344(8) -0.0038(6) -0.0031(6) -0.0050(6)
O2 0.0427(8) 0.0418(8) 0.0283(7) -0.0009(6) -0.0031(6) -0.0008(6)

loop_
_atom_type_symbol
_atom_type_description
_atom_type_scat_dispersion_real
_atom_type_scat_dispersion_imag
_atom_type_scat_source
C C 0.0033 0.0016 'International Tables Vol C Tables 4.2.6.8 and 6.1.1.4'
H H 0 0 'International Tables Vol C Tables 4.2.6.8 and 6.1.1.4'
O O 0.0106 0.006 'International Tables Vol C Tables 4.2.6.8 and 6.1.1.4'

loop_
_geom_angle_atom_site_label_1
_geom_angle_atom_site_label_2
_geom_angle_atom_site_label_3
_geom_angle
O1 C1 C2 107.37(14)
O1 C1 C13 113.95(14)
C2 C1 C13 101.31(13)
O1 C1 C14 112.75(14)
C2 C1 C14 112.33(14)
C13 C1 C14 108.62(13)
C3 C2 C7 120.79(17)
C3 C2 C1 127.92(16)
C7 C2 C1 111.28(15)
C4 C3 C2 118.42(18)
C4 C3 H3 120.8
C2 C3 H3 120.8
C5 C4 C3 120.87(18)
C5 C4 H4 119.6
C3 C4 H4 119.6
C4 C5 C6 120.97(18)
C4 C5 H5 119.5
C6 C5 H5 119.5
C5 C6 C7 118.57(18)
C5 C6 H6 120.7
C7 C6 H6 120.7
C6 C7 C2 120.38(17)
C6 C7 C8 131.32(17)
C2 C7 C8 108.23(15)
C9 C8 C13 119.98(17)
C9 C8 C7 131.22(17)
C13 C8 C7 108.78(15)
C10 C9 C8 118.53(18)
C10 C9 H9 120.7
C8 C9 H9 120.7
C11 C10 C9 121.24(18)
C11 C10 H10 119.4
C9 C10 H10 119.4
C10 C11 C12 120.58(18)
C10 C11 H11 119.7
C12 C11 H11 119.7
C13 C12 C11 118.59(18)
C13 C12 H12 120.7
C11 C12 H12 120.7
C12 C13 C8 121.07(17)
C12 C13 C1 128.68(16)
C8 C13 C1 110.22(15)
C15 C14 C19 116.19(15)
C15 C14 C1 118.62(15)
C19 C14 C1 125.15(15)
C16 C15 C14 122.63(16)
C16 C15 H15 118.7
C14 C15 H15 118.7
C15 C16 C17 121.11(17)
C15 C16 H16 119.4
C17 C16 H16 119.4
C18 C17 C16 117.75(16)
C18 C17 H17 121.1
C16 C17 H17 121.1
C17 C18 C19 121.58(16)
C17 C18 C26 128.92(16)
C19 C18 C26 109.49(16)
C14 C19 C18 120.71(16)
C14 C19 C20 132.52(16)
C18 C19 C20 106.75(15)
O2 C20 C21 125.28(17)
O2 C20 C19 128.16(17)
C21 C20 C19 106.54(15)
C22 C21 C26 122.09(18)
C22 C21 C20 129.28(19)
C26 C21 C20 108.62(15)
C21 C22 C23 117.1(2)
C21 C22 H22 121.4
C23 C22 H22 121.4
C24 C23 C22 121.05(19)
C24 C23 H23 119.5
C22 C23 H23 119.5
C23 C24 C25 121.3(2)
C23 C24 H24 119.3
C25 C24 H24 119.3
C26 C25 C24 118.1(2)
C26 C25 H25 121
C24 C25 H25 121
C25 C26 C21 120.26(17)
C25 C26 C18 131.19(18)
C21 C26 C18 108.55(16)
C1 O1 H1 107.7(13)

loop_
_geom_bond_atom_site_label_1
_geom_bond_atom_site_label_2
_geom_bond_distance
C1 O1 1.421(2)
C1 C2 1.520(2)
C1 C13 1.535(2)
C1 C14 1.536(2)
C2 C3 1.388(2)
C2 C7 1.396(2)
C3 C4 1.387(3)
C3 H3 0.95
C4 C5 1.383(3)
C4 H4 0.95
C5 C6 1.387(3)
C5 H5 0.95
C6 C7 1.388(3)
C6 H6 0.95
C7 C8 1.475(2)
C8 C9 1.393(3)
C8 C13 1.401(2)
C9 C10 1.387(3)
C9 H9 0.95
C10 C11 1.385(3)
C10 H10 0.95
C11 C12 1.389(3)
C11 H11 0.95
C12 C13 1.383(2)
C12 H12 0.95
C14 C15 1.399(2)
C14 C19 1.402(2)
C15 C16 1.384(2)
C15 H15 0.95
C16 C17 1.387(2)
C16 H16 0.95
C17 C18 1.378(2)
C17 H17 0.95
C18 C19 1.417(2)
C18 C26 1.478(2)
C19 C20 1.500(2)
C20 O2 1.231(2)
C20 C21 1.489(3)
C21 C22 1.385(3)
C21 C26 1.395(3)
C22 C23 1.398(3)
C22 H22 0.95
C23 C24 1.381(3)
C23 H23 0.95
C24 C25 1.395(3)
C24 H24 0.95
C25 C26 1.382(3)
C25 H25 0.95
O1 H1 0.94(2)

loop_
_geom_torsion_atom_site_label_1
_geom_torsion_atom_site_label_2
_geom_torsion_atom_site_label_3
_geom_torsion_atom_site_label_4
_geom_torsion
O1 C1 C2 C3 55.1(2)
C13 C1 C2 C3 174.88(17)
C14 C1 C2 C3 -69.4(2)
O1 C1 C2 C7 -123.41(15)
C13 C1 C2 C7 -3.64(17)
C14 C1 C2 C7 112.08(16)
C7 C2 C3 C4 0.1(3)
C1 C2 C3 C4 -178.25(16)
C2 C3 C4 C5 -0.6(3)
C3 C4 C5 C6 0.3(3)
C4 C5 C6 C7 0.4(3)
C5 C6 C7 C2 -0.8(3)
C5 C6 C7 C8 175.87(18)
C3 C2 C7 C6 0.5(3)
C1 C2 C7 C6 179.16(15)
C3 C2 C7 C8 -176.82(15)
C1 C2 C7 C8 1.82(19)
C6 C7 C8 C9 2.4(3)
C2 C7 C8 C9 179.30(18)
C6 C7 C8 C13 -175.89(18)
C2 C7 C8 C13 1.05(19)
C13 C8 C9 C10 0.2(3)
C7 C8 C9 C10 -177.85(18)
C8 C9 C10 C11 -0.2(3)
C9 C10 C11 C12 0.5(3)
C10 C11 C12 C13 -0.8(3)
C11 C12 C13 C8 0.9(3)
C11 C12 C13 C1 -177.49(16)
C9 C8 C13 C12 -0.6(3)
C7 C8 C13 C12 177.91(15)
C9 C8 C13 C1 178.05(15)
C7 C8 C13 C1 -3.47(19)
O1 C1 C13 C12 -62.3(2)
C2 C1 C13 C12 -177.24(17)
C14 C1 C13 C12 64.3(2)
O1 C1 C13 C8 119.23(16)
C2 C1 C13 C8 4.27(17)
C14 C1 C13 C8 -114.16(15)
O1 C1 C14 C15 -146.77(15)
C2 C1 C14 C15 -25.3(2)
C13 C1 C14 C15 85.94(18)
O1 C1 C14 C19 35.6(2)
C2 C1 C14 C19 157.11(15)
C13 C1 C14 C19 -91.66(19)
C19 C14 C15 C16 -1.4(2)
C1 C14 C15 C16 -179.26(15)
C14 C15 C16 C17 0.0(3)
C15 C16 C17 C18 1.1(3)
C16 C17 C18 C19 -0.6(2)
C16 C17 C18 C26 179.07(16)
C15 C14 C19 C18 1.9(2)
C1 C14 C19 C18 179.57(15)
C15 C14 C19 C20 -176.03(16)
C1 C14 C19 C20 1.6(3)
C17 C18 C19 C14 -1.0(2)
C26 C18 C19 C14 179.33(14)
C17 C18 C19 C20 177.45(15)
C26 C18 C19 C20 -2.25(18)
C14 C19 C20 O2 1.7(3)
C18 C19 C20 O2 -176.49(18)
C14 C19 C20 C21 -179.76(17)
C18 C19 C20 C21 2.08(17)
O2 C20 C21 C22 -3.5(3)
C19 C20 C21 C22 177.84(18)
O2 C20 C21 C26 177.49(17)
C19 C20 C21 C26 -1.14(18)
C26 C21 C22 C23 0.2(3)
C20 C21 C22 C23 -178.65(17)
C21 C22 C23 C24 -1.2(3)
C22 C23 C24 C25 1.1(3)
C23 C24 C25 C26 0.0(3)
C24 C25 C26 C21 -0.9(3)
C24 C25 C26 C18 179.24(17)
C22 C21 C26 C25 0.8(3)
C20 C21 C26 C25 179.90(15)
C22 C21 C26 C18 -179.28(16)
C20 C21 C26 C18 -0.21(19)
C17 C18 C26 C25 1.8(3)
C19 C18 C26 C25 -178.54(18)
C17 C18 C26 C21 -178.09(17)
C19 C18 C26 C21 1.59(19)
